data_2017559
loop_
_publ_author_name
'Balamurugan, P.'
'Jagan, R.'
'Sivakumar, K.'

_publ_section_title
;
 Dihydrogen phosphate mediated supramolecular frameworks in 2- and
 4-chloroanilinium dihydrogen phosphate salts
;
_journal_coeditor_code GD3320
_journal_issue 3
_journal_name_full 'Acta Crystallographica Section C'
_journal_page_first o109
_journal_page_last o113
_journal_paper_doi 10.1107/S0108270110001940
_journal_volume 66
_journal_year 2010
_chemical_formula_iupac 'C6 H7 Cl N + , H2 P O4 -'
_chemical_formula_moiety 'C6 H7 Cl N + , H2 O4 P -'
_chemical_formula_sum 'C6 H9 Cl N O4 P'
_chemical_formula_weight 225.56
_chemical_name_systematic
;
2-chloroanilinium dihydrogen phosphate
;
_space_group_IT_number 14
_symmetry_cell_setting monoclinic
_symmetry_space_group_name_Hall '-P 2yn'
_symmetry_space_group_name_H-M 'P 1 21/n 1'
_atom_sites_solution_hydrogens geom
_atom_sites_solution_primary direct
_atom_sites_solution_secondary difmap
_audit_creation_method SHELXL97
_cell_angle_alpha 90.00
_cell_angle_beta 108.540(3)
_cell_angle_gamma 90.00
_cell_formula_units_Z 4
_cell_length_a 11.3143(6)
_cell_length_b 4.7466(2)
_cell_length_c 17.5024(9)
_cell_measurement_reflns_used 2577
_cell_measurement_temperature 292(2)
_cell_measurement_theta_max 37.56
_cell_measurement_theta_min 2.57
_cell_volume 891.17(8)
_computing_cell_refinement
;
APEX2 (Bruker, 2004) and SAINT (Bruker, 2004)
;
_computing_data_collection 'APEX2 (Bruker, 2004)'
_computing_data_reduction
;
SAINT (Bruker, 2004) and XPREP (Bruker, 2004)
;
_computing_molecular_graphics
;
ORTEP3 (Farrugia, 1997) and Mercury (Macrae <i>et al.</i>,
2006)
;
_computing_publication_material 'SHELXL97 (Sheldrick, 2008)'
_computing_structure_refinement 'SHELXL97 (Sheldrick, 2008)'
_computing_structure_solution 'SHELXS97 (Sheldrick, 2008)'
_diffrn_ambient_temperature 292(2)
_diffrn_measured_fraction_theta_full 0.997
_diffrn_measured_fraction_theta_max 0.997
_diffrn_measurement_device_type 'Bruker Kappa APEX2 CCD area-detector'
_diffrn_measurement_method '\w and \f scan'
_diffrn_radiation_monochromator graphite
_diffrn_radiation_source 'fine-focus sealed tube'
_diffrn_radiation_type MoK\a
_diffrn_radiation_wavelength 0.71073
_diffrn_reflns_av_R_equivalents 0.0178
_diffrn_reflns_av_sigmaI/netI 0.0127
_diffrn_reflns_limit_h_max 14
_diffrn_reflns_limit_h_min -14
_diffrn_reflns_limit_k_max 5
_diffrn_reflns_limit_k_min -6
_diffrn_reflns_limit_l_max 22
_diffrn_reflns_limit_l_min -22
_diffrn_reflns_number 9738
_diffrn_reflns_theta_full 27.50
_diffrn_reflns_theta_max 27.50
_diffrn_reflns_theta_min 2.57
_diffrn_standards_decay_% 0
_exptl_absorpt_coefficient_mu 0.589
_exptl_absorpt_correction_T_max 0.9168
_exptl_absorpt_correction_T_min 0.8667
_exptl_absorpt_correction_type multi-scan
_exptl_absorpt_process_details '(SADABS; Bruker 1999)'
_exptl_crystal_colour colourless
_exptl_crystal_density_diffrn 1.681
_exptl_crystal_density_method 'not measured'
_exptl_crystal_description prism
_exptl_crystal_F_000 464
_exptl_crystal_size_max 0.25
_exptl_crystal_size_mid 0.20
_exptl_crystal_size_min 0.15
_refine_diff_density_max 0.390
_refine_diff_density_min -0.467
_refine_ls_extinction_method none
_refine_ls_goodness_of_fit_ref 1.046
_refine_ls_hydrogen_treatment constr
_refine_ls_matrix_type full
_refine_ls_number_parameters 122
_refine_ls_number_reflns 2044
_refine_ls_number_restraints 0
_refine_ls_restrained_S_all 1.046
_refine_ls_R_factor_all 0.0318
_refine_ls_R_factor_gt 0.0295
_refine_ls_shift/su_max 0.000
_refine_ls_shift/su_mean 0.000
_refine_ls_structure_factor_coef Fsqd
_refine_ls_weighting_details 'calc w = 1/[\s^2^(Fo^2^)+(0.0423P)^2^+0.5784P] where P=(Fo^2^+2Fc^2^)/3'
_refine_ls_weighting_scheme calc
_refine_ls_wR_factor_gt 0.0811
_refine_ls_wR_factor_ref 0.0838
_reflns_number_gt 1902
_reflns_number_total 2044
_reflns_threshold_expression I>2\s(I)
_cod_data_source_file gd3320.cif
_cod_data_source_block 2CADHP
_cod_original_sg_symbol_H-M 'P 21/n'
_cod_database_code 2017559
_cod_database_fobs_code 2017559

loop_
_symmetry_equiv_pos_as_xyz
'x, y, z'
'-x+1/2, y+1/2, -z+1/2'
'-x, -y, -z'
'x-1/2, -y-1/2, z-1/2'

loop_
_atom_site_type_symbol
_atom_site_label
_atom_site_fract_x
_atom_site_fract_y
_atom_site_fract_z
_atom_site_U_iso_or_equiv
_atom_site_adp_type
_atom_site_calc_flag
_atom_site_refinement_flags
_atom_site_occupancy
_atom_site_disorder_assembly
_atom_site_disorder_group
Cl Cl1 0.33498(4) 0.64044(10) 0.07416(3) 0.04460(14) Uani d . 1 . .
N N1 0.37364(12) 1.0574(3) 0.20551(8) 0.0286(3) Uani d . 1 . .
H H1A 0.3708 0.9044 0.2343 0.045(6) Uiso calc R 1 . .
H H1B 0.3022 1.0743 0.1654 0.043(6) Uiso calc R 1 . .
H H1C 0.3852 1.2088 0.2370 0.043(6) Uiso calc R 1 . .
C C1 0.47615(13) 1.0322(3) 0.17262(9) 0.0251(3) Uani d . 1 . .
C C2 0.46861(14) 0.8402(3) 0.11197(9) 0.0296(3) Uani d . 1 . .
C C3 0.56680(17) 0.8111(4) 0.08157(11) 0.0398(4) Uani d . 1 . .
H H3 0.5621 0.6805 0.0411 0.048 Uiso calc R 1 . .
C C4 0.67135(16) 0.9755(4) 0.11129(11) 0.0403(4) Uani d . 1 . .
H H4 0.7373 0.9564 0.0907 0.048 Uiso calc R 1 . .
C C5 0.67890(15) 1.1683(4) 0.17127(12) 0.0394(4) Uani d . 1 . .
H H5 0.7495 1.2806 0.1907 0.047 Uiso calc R 1 . .
C C6 0.58152(15) 1.1959(4) 0.20286(10) 0.0339(3) Uani d . 1 . .
H H6 0.5872 1.3239 0.2441 0.041 Uiso calc R 1 . .
P P1 0.46720(3) 0.59433(8) 0.37887(2) 0.02464(12) Uani d . 1 . .
O O1 0.37359(10) 0.6990(3) 0.42244(7) 0.0325(3) Uani d . 1 . .
H H1D 0.4056 0.6818 0.4713 0.049 Uiso calc R 1 . .
O O2 0.56282(12) 0.8335(3) 0.38337(10) 0.0447(3) Uani d . 1 . .
H H2D 0.5365 0.9815 0.3959 0.067 Uiso calc R 1 . .
O O3 0.53878(11) 0.3420(2) 0.42139(7) 0.0324(3) Uani d . 1 . .
O O4 0.39025(11) 0.5470(3) 0.29244(7) 0.0352(3) Uani d . 1 . .

loop_
_atom_site_aniso_label
_atom_site_aniso_U_11
_atom_site_aniso_U_22
_atom_site_aniso_U_33
_atom_site_aniso_U_12
_atom_site_aniso_U_13
_atom_site_aniso_U_23
Cl1 0.0364(2) 0.0442(3) 0.0524(3) -0.01116(18) 0.01287(19) -0.0176(2)
N1 0.0243(6) 0.0287(7) 0.0343(6) -0.0005(5) 0.0115(5) -0.0029(5)
C1 0.0229(6) 0.0247(7) 0.0279(7) 0.0020(5) 0.0084(5) 0.0026(6)
C2 0.0267(7) 0.0288(8) 0.0328(7) -0.0014(6) 0.0090(6) -0.0013(6)
C3 0.0393(9) 0.0438(10) 0.0411(9) 0.0008(8) 0.0197(7) -0.0082(8)
C4 0.0309(8) 0.0491(11) 0.0466(9) 0.0039(8) 0.0206(7) 0.0045(8)
C5 0.0257(7) 0.0405(10) 0.0518(10) -0.0050(7) 0.0118(7) 0.0021(8)
C6 0.0287(7) 0.0324(8) 0.0400(8) -0.0030(6) 0.0101(6) -0.0054(7)
P1 0.02322(19) 0.0191(2) 0.0331(2) 0.00011(13) 0.01108(15) -0.00416(14)
O1 0.0262(5) 0.0394(7) 0.0341(6) 0.0079(5) 0.0126(4) -0.0008(5)
O2 0.0368(6) 0.0235(6) 0.0835(10) -0.0073(5) 0.0329(7) -0.0143(6)
O3 0.0353(6) 0.0230(5) 0.0389(6) 0.0059(4) 0.0117(5) -0.0023(5)
O4 0.0398(6) 0.0322(6) 0.0325(6) 0.0011(5) 0.0101(5) -0.0043(5)

loop_
_atom_type_symbol
_atom_type_description
_atom_type_scat_dispersion_real
_atom_type_scat_dispersion_imag
_atom_type_scat_source
C C 0.0033 0.0016 'International Tables Vol C Tables 4.2.6.8 and 6.1.1.4'
H H 0.0000 0.0000 'International Tables Vol C Tables 4.2.6.8 and 6.1.1.4'
N N 0.0061 0.0033 'International Tables Vol C Tables 4.2.6.8 and 6.1.1.4'
O O 0.0106 0.0060 'International Tables Vol C Tables 4.2.6.8 and 6.1.1.4'
P P 0.1023 0.0942 'International Tables Vol C Tables 4.2.6.8 and 6.1.1.4'
Cl Cl 0.1484 0.1585 'International Tables Vol C Tables 4.2.6.8 and 6.1.1.4'

loop_
_geom_angle_atom_site_label_1
_geom_angle_atom_site_label_2
_geom_angle_atom_site_label_3
_geom_angle_site_symmetry_1
_geom_angle_site_symmetry_3
_geom_angle
_geom_angle_publ_flag
C1 N1 H1A . . 109.5 ?
C1 N1 H1B . . 109.5 ?
H1A N1 H1B . . 109.5 ?
C1 N1 H1C . . 109.5 ?
H1A N1 H1C . . 109.5 ?
H1B N1 H1C . . 109.5 ?
C6 C1 C2 . . 120.08(14) ?
C6 C1 N1 . . 120.15(14) ?
C2 C1 N1 . . 119.76(13) ?
C1 C2 C3 . . 120.05(15) ?
C1 C2 Cl1 . . 119.28(12) ?
C3 C2 Cl1 . . 120.67(13) ?
C4 C3 C2 . . 119.86(16) ?
C4 C3 H3 . . 120.1 ?
C2 C3 H3 . . 120.1 ?
C3 C4 C5 . . 120.28(16) ?
C3 C4 H4 . . 119.9 ?
C5 C4 H4 . . 119.9 ?
C4 C5 C6 . . 120.20(16) ?
C4 C5 H5 . . 119.9 ?
C6 C5 H5 . . 119.9 ?
C1 C6 C5 . . 119.52(16) ?
C1 C6 H6 . . 120.2 ?
C5 C6 H6 . . 120.2 ?
O4 P1 O3 . . 115.32(7) ?
O4 P1 O2 . . 109.36(8) ?
O3 P1 O2 . . 107.48(7) ?
O4 P1 O1 . . 105.78(7) ?
O3 P1 O1 . . 110.63(7) ?
O2 P1 O1 . . 108.10(7) ?
P1 O1 H1D . . 109.5 ?
P1 O2 H2D . . 109.5 ?

loop_
_geom_bond_atom_site_label_1
_geom_bond_atom_site_label_2
_geom_bond_site_symmetry_2
_geom_bond_distance
_geom_bond_publ_flag
Cl1 C2 . 1.7281(16) ?
N1 C1 . 1.4545(18) ?
N1 H1A . 0.8900 ?
N1 H1B . 0.8900 ?
N1 H1C . 0.8900 ?
C1 C6 . 1.380(2) ?
C1 C2 . 1.381(2) ?
C2 C3 . 1.383(2) ?
C3 C4 . 1.374(3) ?
C3 H3 . 0.9300 ?
C4 C5 . 1.375(3) ?
C4 H4 . 0.9300 ?
C5 C6 . 1.387(2) ?
C5 H5 . 0.9300 ?
C6 H6 . 0.9300 ?
P1 O4 . 1.5031(12) ?
P1 O3 . 1.5036(12) ?
P1 O2 . 1.5529(12) ?
P1 O1 . 1.5696(11) ?
O1 H1D . 0.8200 ?
O2 H2D . 0.8200 ?

loop_
_geom_hbond_atom_site_label_D
_geom_hbond_atom_site_label_H
_geom_hbond_atom_site_label_A
_geom_hbond_site_symmetry_A
_geom_hbond_distance_DH
_geom_hbond_distance_HA
_geom_hbond_distance_DA
_geom_hbond_angle_DHA
N1 H1A O4 . 0.89 1.95 2.8348(19) 169.9
N1 H1B O1 2 0.89 2.17 3.0509(18) 168.5
N1 H1C O4 1_565 0.89 1.87 2.7515(18) 172.2
O1 H1D O3 3_666 0.82 1.78 2.6017(17) 174.4
O2 H2D O3 1_565 0.82 1.77 2.5411(17) 157.0

loop_
_geom_torsion_atom_site_label_1
_geom_torsion_atom_site_label_2
_geom_torsion_atom_site_label_3
_geom_torsion_atom_site_label_4
_geom_torsion_site_symmetry_1
_geom_torsion_site_symmetry_2
_geom_torsion_site_symmetry_3
_geom_torsion_site_symmetry_4
_geom_torsion
_geom_torsion_publ_flag
C6 C1 C2 C3 . . . . 0.2(2) ?
N1 C1 C2 C3 . . . . -178.68(15) ?
C6 C1 C2 Cl1 . . . . -179.20(13) ?
N1 C1 C2 Cl1 . . . . 1.9(2) ?
C1 C2 C3 C4 . . . . -0.6(3) ?
Cl1 C2 C3 C4 . . . . 178.74(15) ?
C2 C3 C4 C5 . . . . 0.2(3) ?
C3 C4 C5 C6 . . . . 0.7(3) ?
C2 C1 C6 C5 . . . . 0.7(3) ?
N1 C1 C6 C5 . . . . 179.57(15) ?
C4 C5 C6 C1 . . . . -1.2(3) ?

loop_
_cod_related_entry_id
_cod_related_entry_database
_cod_related_entry_code
1 ChemSpider 30654222
